data_4061188
_journal_name_full Organometallics
_journal_paper_doi 10.1021/om0496479
_journal_year 2004
_chemical_formula_moiety 'C26 H30 S3 Si3 '
_chemical_formula_sum 'C26 H30 S3 Si3'
_chemical_formula_weight 522.96
_space_group_IT_number 2
_space_group_name_Hall '-P 1'
_space_group_name_H-M_alt 'P -1'
_symmetry_cell_setting triclinic
_symmetry_Int_Tables_number 2
_symmetry_space_group_name_Hall '-P 1'
_symmetry_space_group_name_H-M 'P -1'
_cell_angle_alpha 109.296(8)
_cell_angle_beta 104.180(4)
_cell_angle_gamma 93.11(1)
_cell_formula_units_Z 4
_cell_length_a 11.422(2)
_cell_length_b 15.828(3)
_cell_length_c 17.115(2)
_cell_measurement_temperature 123.1
_cell_volume 2800.2(7)
_exptl_crystal_density_diffrn 1.240
_cod_original_formula_sum 'C26 H30 S3 Si3 '
_cod_database_code 4061188

loop_
_symmetry_equiv_pos_site_id
_symmetry_equiv_pos_as_xyz
1 +X,+Y,+Z
2 -X,-Y,-Z

loop_
_atom_site_label
_atom_site_type_symbol
_atom_site_fract_x
_atom_site_fract_y
_atom_site_fract_z
_atom_site_U_iso_or_equiv
_atom_site_adp_type
_atom_site_occupancy
_atom_site_symmetry_multiplicity
_atom_site_calc_flag
_atom_site_refinement_flags
_atom_site_disorder_assembly
_atom_site_disorder_group
S(1) S 0.3109 0.4036 0.4638 0.0278(6) Uani 1.00 1 d . . .
S(2) S 0.1066 0.5069 0.4434 0.0275(6) Uani 1.00 1 d . . .
S(3) S -0.1354 0.5578 0.3819 0.0277(6) Uani 1.00 1 d . . .
S(4) S 0.3390 -0.1462 0.3861 0.0289(6) Uani 1.00 1 d . . .
S(5) S 0.5942 -0.0653 0.4250 0.0305(6) Uani 1.00 1 d . . .
S(6) S 0.8147 0.0494 0.4382 0.0273(6) Uani 1.00 1 d . . .
Si(1) Si 0.4916 0.2728 0.4058 0.0304(7) Uani 1.00 1 d . . .
Si(2) Si -0.3661 0.5660 0.2436 0.0308(7) Uani 1.00 1 d . . .
Si(3) Si 0.0799 0.4042 0.2179 0.0266(6) Uani 1.00 1 d . . .
Si(4) Si 0.0691 -0.2192 0.2760 0.0275(6) Uani 1.00 1 d . . .
Si(5) Si 0.9835 0.1578 0.3746 0.0298(7) Uani 1.00 1 d . . .
Si(6) Si 0.5050 -0.0745 0.2074 0.0238(6) Uani 1.00 1 d . . .
C(1) C 0.3612 0.3373 0.3808 0.025(2) Uani 1.00 1 d . . .
C(2) C 0.2917 0.3365 0.3036 0.024(2) Uani 1.00 1 d . . .
C(3) C 0.1964 0.3902 0.3086 0.023(2) Uani 1.00 1 d . . .
C(4) C 0.1981 0.4308 0.3933 0.021(2) Uani 1.00 1 d . . .
C(5) C -0.0135 0.5048 0.3561 0.025(2) Uani 1.00 1 d . . .
C(6) C -0.0282 0.4712 0.2698 0.024(2) Uani 1.00 1 d . . .
C(7) C -0.1409 0.4935 0.2252 0.027(2) Uani 1.00 1 d . . .
C(8) C -0.2124 0.5397 0.2759 0.028(2) Uani 1.00 1 d . . .
C(9) C 0.1521 0.4659 0.1623 0.028(2) Uani 1.00 1 d . . .
C(10) C 0.1211 0.4440 0.0733 0.035(3) Uani 1.00 1 d . . .
C(11) C 0.1706 0.4962 0.0350 0.046(3) Uani 1.00 1 d . . .
C(12) C 0.2535 0.5734 0.0866 0.046(3) Uani 1.00 1 d . . .
C(13) C 0.2861 0.5968 0.1738 0.037(3) Uani 1.00 1 d . . .
C(14) C 0.2378 0.5430 0.2115 0.032(2) Uani 1.00 1 d . . .
C(15) C -0.0071 0.2906 0.1404 0.034(2) Uani 1.00 1 d . . .
C(16) C 0.0345 0.2327 0.0759 0.050(3) Uani 1.00 1 d . . .
C(17) C -0.0253 0.1473 0.0233 0.081(4) Uani 1.00 1 d . . .
C(18) C -0.1315 0.1203 0.0342 0.088(4) Uani 1.00 1 d . . .
C(19) C -0.1820 0.1715 0.0932 0.068(4) Uani 1.00 1 d . . .
C(20) C -0.1195 0.2592 0.1490 0.042(3) Uani 1.00 1 d . . .
C(21) C 0.5908 0.3435 0.5143 0.047(3) Uani 1.00 1 d . . .
C(22) C 0.5679 0.2567 0.3210 0.050(3) Uani 1.00 1 d . . .
C(23) C 0.4269 0.1659 0.4100 0.037(3) Uani 1.00 1 d . . .
C(24) C -0.3662 0.6820 0.3150 0.053(3) Uani 1.00 1 d . . .
C(25) C -0.4018 0.5573 0.1301 0.038(3) Uani 1.00 1 d . . .
C(26) C -0.4681 0.4817 0.2608 0.040(3) Uani 1.00 1 d . . .
C(27) C 0.2298 -0.1740 0.2879 0.027(2) Uani 1.00 1 d . . .
C(28) C 0.2814 -0.1526 0.2316 0.024(2) Uani 1.00 1 d . . .
C(29) C 0.4105 -0.1140 0.2653 0.021(2) Uani 1.00 1 d . . .
C(30) C 0.4512 -0.1071 0.3500 0.021(2) Uani 1.00 1 d . . .
C(31) C 0.6771 -0.0145 0.3746 0.023(2) Uani 1.00 1 d . . .
C(32) C 0.6507 -0.0157 0.2910 0.022(2) Uani 1.00 1 d . . .
C(33) C 0.7510 0.0377 0.2830 0.024(2) Uani 1.00 1 d . . .
C(34) C 0.8461 0.0767 0.3551 0.023(2) Uani 1.00 1 d . . .
C(35) C 0.4242 0.0053 0.1596 0.025(2) Uani 1.00 1 d . . .
C(36) C 0.4724 0.0403 0.1066 0.034(2) Uani 1.00 1 d . . .
C(37) C 0.4151 0.1018 0.0727 0.037(3) Uani 1.00 1 d . . .
C(38) C 0.3110 0.1312 0.0918 0.037(3) Uani 1.00 1 d . . .
C(39) C 0.2614 0.0981 0.1433 0.034(2) Uani 1.00 1 d . . .
C(40) C 0.3170 0.0382 0.1770 0.029(2) Uani 1.00 1 d . . .
C(41) C 0.5386 -0.1711 0.1179 0.023(2) Uani 1.00 1 d . . .
C(42) C 0.4421 -0.2251 0.0465 0.030(2) Uani 1.00 1 d . . .
C(43) C 0.4661 -0.2944 -0.0202 0.038(3) Uani 1.00 1 d . . .
C(44) C 0.5811 -0.3117 -0.0183 0.038(3) Uani 1.00 1 d . . .
C(45) C 0.6746 -0.2598 0.0497 0.032(2) Uani 1.00 1 d . . .
C(46) C 0.6560 -0.1899 0.1170 0.030(2) Uani 1.00 1 d . . .
C(47) C -0.0204 -0.1216 0.3036 0.043(3) Uani 1.00 1 d . . .
C(48) C -0.0035 -0.2927 0.1636 0.040(3) Uani 1.00 1 d . . .
C(49) C 0.0728 -0.2776 0.3522 0.039(3) Uani 1.00 1 d . . .
C(50) C 0.9403 0.2698 0.3940 0.046(3) Uani 1.00 1 d . . .
C(51) C 1.1003 0.1552 0.4700 0.037(2) Uani 1.00 1 d . . .
C(52) C 1.0453 0.1216 0.2778 0.034(2) Uani 1.00 1 d . . .
H(1) H 0.2985 0.3016 0.2474 0.031 Uiso 1.00 1 c R . .
H(2) H -0.1701 0.4712 0.1597 0.033 Uiso 1.00 1 c R . .
H(3) H 0.0568 0.3879 0.0345 0.047 Uiso 1.00 1 c R . .
H(4) H 0.1503 0.4815 -0.0293 0.060 Uiso 1.00 1 c R . .
H(5) H 0.2858 0.6073 0.0557 0.066 Uiso 1.00 1 c R . .
H(6) H 0.3477 0.6512 0.2100 0.044 Uiso 1.00 1 c R . .
H(7) H 0.2633 0.5615 0.2752 0.040 Uiso 1.00 1 c R . .
H(8) H 0.1171 0.2505 0.0704 0.056 Uiso 1.00 1 c R . .
H(9) H 0.0080 0.1075 -0.0229 0.087 Uiso 1.00 1 c R . .
H(10) H -0.1654 0.0604 -0.0126 0.086 Uiso 1.00 1 c R . .
H(11) H -0.2704 0.1510 0.1052 0.076 Uiso 1.00 1 c R . .
H(12) H -0.1629 0.3014 0.1987 0.051 Uiso 1.00 1 c R . .
H(13) H 0.5460 0.3458 0.5607 0.052 Uiso 1.00 1 c R . .
H(14) H 0.6170 0.4048 0.5267 0.052 Uiso 1.00 1 c R . .
H(15) H 0.6560 0.3178 0.5257 0.051 Uiso 1.00 1 c R . .
H(16) H 0.6089 0.3142 0.3279 0.068 Uiso 1.00 1 c R . .
H(17) H 0.6199 0.2202 0.3289 0.067 Uiso 1.00 1 c R . .
H(18) H 0.5089 0.2272 0.2669 0.068 Uiso 1.00 1 c R . .
H(19) H 0.3663 0.1302 0.3579 0.047 Uiso 1.00 1 c R . .
H(20) H 0.4883 0.1342 0.4169 0.046 Uiso 1.00 1 c R . .
H(21) H 0.3893 0.1772 0.4629 0.047 Uiso 1.00 1 c R . .
H(22) H -0.4388 0.6992 0.3098 0.057 Uiso 1.00 1 c R . .
H(23) H -0.3348 0.6912 0.3818 0.058 Uiso 1.00 1 c R . .
H(24) H -0.3138 0.7282 0.3008 0.058 Uiso 1.00 1 c R . .
H(25) H -0.4781 0.5623 0.1100 0.048 Uiso 1.00 1 c R . .
H(26) H -0.3971 0.5053 0.0890 0.048 Uiso 1.00 1 c R . .
H(27) H -0.3481 0.5973 0.1210 0.048 Uiso 1.00 1 c R . .
H(28) H -0.4466 0.4894 0.3256 0.050 Uiso 1.00 1 c R . .
H(29) H -0.5526 0.4834 0.2376 0.050 Uiso 1.00 1 c R . .
H(30) H -0.4596 0.4154 0.2276 0.050 Uiso 1.00 1 c R . .
H(31) H 0.2353 -0.1681 0.1719 0.028 Uiso 1.00 1 c R . .
H(32) H 0.7535 0.0461 0.2303 0.034 Uiso 1.00 1 c R . .
H(33) H 0.5513 0.0166 0.0899 0.040 Uiso 1.00 1 c R . .
H(34) H 0.4493 0.1220 0.0326 0.048 Uiso 1.00 1 c R . .
H(35) H 0.2667 0.1733 0.0663 0.050 Uiso 1.00 1 c R . .
H(36) H 0.1871 0.1222 0.1585 0.044 Uiso 1.00 1 c R . .
H(37) H 0.2769 0.0153 0.2151 0.034 Uiso 1.00 1 c R . .
H(38) H 0.3581 -0.2148 0.0479 0.039 Uiso 1.00 1 c R . .
H(39) H 0.3966 -0.3305 -0.0706 0.040 Uiso 1.00 1 c R . .
H(40) H 0.5917 -0.3644 -0.0696 0.051 Uiso 1.00 1 c R . .
H(41) H 0.7613 -0.2753 0.0526 0.041 Uiso 1.00 1 c R . .
H(42) H 0.7244 -0.1580 0.1682 0.037 Uiso 1.00 1 c R . .
H(43) H -0.1060 -0.1442 0.2997 0.052 Uiso 1.00 1 c R . .
H(44) H 0.0210 -0.0752 0.3637 0.052 Uiso 1.00 1 c R . .
H(45) H -0.0260 -0.0882 0.2677 0.052 Uiso 1.00 1 c R . .
H(46) H 0.0446 -0.3443 0.1524 0.047 Uiso 1.00 1 c R . .
H(47) H -0.0014 -0.2594 0.1184 0.047 Uiso 1.00 1 c R . .
H(48) H -0.0894 -0.3164 0.1474 0.047 Uiso 1.00 1 c R . .
H(49) H 0.1084 -0.3306 0.3397 0.048 Uiso 1.00 1 c R . .
H(50) H -0.0036 -0.2926 0.3537 0.048 Uiso 1.00 1 c R . .
H(51) H 0.1144 -0.2306 0.4127 0.048 Uiso 1.00 1 c R . .
H(52) H 0.9103 0.2932 0.4508 0.053 Uiso 1.00 1 c R . .
H(53) H 0.8803 0.2672 0.3408 0.053 Uiso 1.00 1 c R . .
H(54) H 1.0174 0.3172 0.4138 0.053 Uiso 1.00 1 c R . .
H(55) H 1.0700 0.1666 0.5240 0.045 Uiso 1.00 1 c R . .
H(56) H 1.1680 0.1906 0.4840 0.045 Uiso 1.00 1 c R . .
H(57) H 1.1360 0.1016 0.4630 0.045 Uiso 1.00 1 c R . .
H(58) H 1.1104 0.1721 0.2907 0.043 Uiso 1.00 1 c R . .
H(59) H 1.0794 0.0641 0.2717 0.043 Uiso 1.00 1 c R . .
H(60) H 0.9794 0.1161 0.2257 0.043 Uiso 1.00 1 c R . .

loop_
_atom_site_aniso_label
_atom_site_aniso_U_11
_atom_site_aniso_U_22
_atom_site_aniso_U_33
_atom_site_aniso_U_12
_atom_site_aniso_U_13
_atom_site_aniso_U_23
S(1) 0.0256 0.0327 0.0297 0.0132 0.0071 0.0158
S(2) 0.0259 0.0316 0.0280 0.0113 0.0077 0.0130
S(3) 0.0263 0.0321 0.0315 0.0114 0.0109 0.0171
S(4) 0.0261 0.0359 0.0284 0.0002 0.0088 0.0160
S(5) 0.0280 0.0394 0.0264 -0.0029 0.0040 0.0185
S(6) 0.0246 0.0316 0.0250 0.0004 0.0055 0.0109
Si(1) 0.0272 0.0317 0.0387 0.0119 0.0103 0.0189
Si(2) 0.0260 0.0321 0.0365 0.0127 0.0059 0.0159
Si(3) 0.0272 0.0269 0.0283 0.0099 0.0088 0.0116
Si(4) 0.0239 0.0294 0.0320 0.0038 0.0070 0.0149
Si(5) 0.0277 0.0295 0.0348 0.0027 0.0115 0.0130
Si(6) 0.0259 0.0247 0.0240 0.0036 0.0077 0.0123
C(1) 0.0220 0.0206 0.0405 0.0147 0.0117 0.0186
C(2) 0.0257 0.0220 0.0301 0.0115 0.0106 0.0125
C(3) 0.0242 0.0210 0.0285 0.0020 0.0094 0.0135
C(4) 0.0140 0.0189 0.0335 0.0051 0.0081 0.0129
C(5) 0.0187 0.0227 0.0365 0.0019 0.0097 0.0136
C(6) 0.0244 0.0232 0.0281 0.0023 0.0062 0.0159
C(7) 0.0259 0.0336 0.0239 0.0009 0.0022 0.0175
C(8) 0.0281 0.0269 0.0336 0.0038 0.0097 0.0153
C(9) 0.0306 0.0303 0.0277 0.0171 0.0104 0.0132
C(10) 0.0308 0.0431 0.0430 0.0131 0.0202 0.0212
C(11) 0.0541 0.0616 0.0336 0.0190 0.0188 0.0236
C(12) 0.0431 0.0588 0.0621 0.0217 0.0315 0.0416
C(13) 0.0244 0.0381 0.0481 0.0095 0.0080 0.0170
C(14) 0.0265 0.0386 0.0357 0.0123 0.0116 0.0164
C(15) 0.0393 0.0313 0.0310 0.0132 -0.0051 0.0187
C(16) 0.0644 0.0372 0.0395 0.0236 0.0064 0.0043
C(17) 0.0926 0.0562 0.0686 0.0268 -0.0112 0.0106
C(18) 0.1448 0.0351 0.0354 0.0494 -0.0334 -0.0132
C(19) 0.0426 0.0513 0.0963 -0.0246 -0.0350 0.0531
C(20) 0.0489 0.0383 0.0408 0.0172 0.0013 0.0233
C(21) 0.0275 0.0316 0.0699 0.0024 -0.0083 0.0176
C(22) 0.0406 0.0586 0.0698 0.0223 0.0232 0.0396
C(23) 0.0423 0.0331 0.0412 0.0174 0.0124 0.0174
C(24) 0.0319 0.0542 0.0579 0.0291 -0.0037 0.0070
C(25) 0.0336 0.0426 0.0446 0.0183 0.0091 0.0228
C(26) 0.0312 0.0460 0.0475 0.0132 0.0073 0.0237
C(27) 0.0348 0.0184 0.0270 0.0046 0.0060 0.0102
C(28) 0.0288 0.0218 0.0202 0.0036 0.0014 0.0086
C(29) 0.0300 0.0127 0.0204 0.0043 0.0062 0.0062
C(30) 0.0213 0.0199 0.0244 0.0026 0.0091 0.0088
C(31) 0.0282 0.0188 0.0301 0.0072 0.0156 0.0115
C(32) 0.0277 0.0153 0.0260 0.0084 0.0133 0.0075
C(33) 0.0256 0.0211 0.0373 0.0107 0.0191 0.0161
C(34) 0.0267 0.0154 0.0295 0.0055 0.0098 0.0086
C(35) 0.0335 0.0218 0.0154 -0.0032 0.0044 0.0056
C(36) 0.0316 0.0416 0.0263 -0.0030 0.0128 0.0053
C(37) 0.0664 0.0283 0.0244 0.0082 0.0117 0.0210
C(38) 0.0427 0.0434 0.0391 0.0258 0.0240 0.0225
C(39) 0.0445 0.0344 0.0309 0.0256 0.0129 0.0170
C(40) 0.0358 0.0313 0.0182 -0.0005 0.0114 0.0052
C(41) 0.0376 0.0207 0.0151 0.0003 0.0063 0.0120
C(42) 0.0234 0.0402 0.0335 -0.0009 0.0076 0.0226
C(43) 0.0721 0.0141 0.0149 -0.0066 0.0035 -0.0034
C(44) 0.0469 0.0353 0.0444 0.0199 0.0246 0.0186
C(45) 0.0368 0.0343 0.0305 0.0147 0.0125 0.0147
C(46) 0.0231 0.0397 0.0291 0.0073 0.0022 0.0192
C(47) 0.0384 0.0286 0.0625 0.0210 0.0137 0.0143
C(48) 0.0256 0.0412 0.0507 0.0089 0.0071 0.0138
C(49) 0.0380 0.0287 0.0524 -0.0016 0.0209 0.0132
C(50) 0.0500 0.0352 0.0471 -0.0030 0.0156 0.0083
C(51) 0.0236 0.0521 0.0366 0.0144 0.0037 0.0194
C(52) 0.0350 0.0328 0.0394 0.0067 0.0167 0.0130
